data_2204434
loop_
_publ_author_name
'Hanife Sara\,co\^glu'
'Orhan B\"uy\"ukg\"ung\"or'
'Ceyda Davran'
'Serkan Soylu'
'H\"umeyra Bat\?i'
'Nezihe \,Cal\?i\;skan'

_publ_section_title
;
 <i>N</i>-(1,3-Benzothiazol-2-yl)-4-(dimethylamino)benzylamine
;
_journal_issue 11
_journal_name_full 'Acta Crystallographica Section E'
_journal_page_first o2090
_journal_page_last o2092
_journal_paper_doi 10.1107/S1600536804026236
_journal_volume 60
_journal_year 2004
_chemical_formula_iupac 'C16 H15 N3 S'
_chemical_formula_moiety 'C16 H15 N3 S'
_chemical_formula_sum 'C16 H15 N3 S'
_chemical_formula_weight 281.37
_chemical_name_systematic
;
N-(1,3-Benzothiazol-2-yl)-4-(dimethylamino)benzylamine
;
_space_group_IT_number 14
_symmetry_cell_setting monoclinic
_symmetry_space_group_name_Hall '-P 2ybc'
_symmetry_space_group_name_H-M 'P 1 21/c 1'
_atom_sites_solution_hydrogens geom
_atom_sites_solution_primary direct
_atom_sites_solution_secondary difmap
_audit_creation_method SHELXL-97
_cell_angle_alpha 90.00
_cell_angle_beta 116.822(5)
_cell_angle_gamma 90.00
_cell_formula_units_Z 8
_cell_length_a 11.7771(8)
_cell_length_b 22.6876(12)
_cell_length_c 11.7725(9)
_cell_measurement_reflns_used 14170
_cell_measurement_temperature 293(2)
_cell_measurement_theta_max 27.14
_cell_measurement_theta_min 1.79
_cell_volume 2807.1(3)
_computing_cell_refinement X-AREA
_computing_data_collection 'X-AREA (Stoe & Cie, 2002)'
_computing_data_reduction 'X-RED (Stoe & Cie, 2002)'
_computing_molecular_graphics 'ORTEP-3 for Windows (Farrugia, 1997)'
_computing_publication_material 'WinGX publication routines (Farrugia, 1999)'
_computing_structure_refinement 'SHELXL97 (Sheldrick, 1997)'
_computing_structure_solution 'SHELXS90 (Sheldrick, 1990)'
_diffrn_ambient_temperature 293(2)
_diffrn_detector_area_resol_mean 6.67
_diffrn_measured_fraction_theta_full 0.946
_diffrn_measured_fraction_theta_max 0.946
_diffrn_measurement_device_type 'Stoe IPDS-2'
_diffrn_measurement_method 'rotation method'
_diffrn_radiation_monochromator graphite
_diffrn_radiation_source 'fine-focus sealed tube'
_diffrn_radiation_type MoK\a
_diffrn_radiation_wavelength 0.71073
_diffrn_reflns_av_R_equivalents 0.0502
_diffrn_reflns_av_sigmaI/netI 0.0616
_diffrn_reflns_limit_h_max 13
_diffrn_reflns_limit_h_min -14
_diffrn_reflns_limit_k_max 26
_diffrn_reflns_limit_k_min -26
_diffrn_reflns_limit_l_max 13
_diffrn_reflns_limit_l_min -13
_diffrn_reflns_number 17481
_diffrn_reflns_theta_full 25.00
_diffrn_reflns_theta_max 25.00
_diffrn_reflns_theta_min 1.80
_diffrn_standards_decay_% 0
_diffrn_standards_interval_count 0
_diffrn_standards_number 0
_exptl_absorpt_coefficient_mu 0.223
_exptl_absorpt_correction_T_max 0.9787
_exptl_absorpt_correction_T_min 0.8988
_exptl_absorpt_correction_type integration
_exptl_absorpt_process_details '(X-RED32; Stoe & Cie, 2002)'
_exptl_crystal_colour orange
_exptl_crystal_density_diffrn 1.332
_exptl_crystal_density_method 'not measured'
_exptl_crystal_description plate
_exptl_crystal_F_000 1184
_exptl_crystal_size_max 0.660
_exptl_crystal_size_mid 0.373
_exptl_crystal_size_min 0.110
_refine_diff_density_max 0.211
_refine_diff_density_min -0.213
_refine_ls_extinction_method none
_refine_ls_goodness_of_fit_ref 0.812
_refine_ls_hydrogen_treatment constr
_refine_ls_matrix_type full
_refine_ls_number_parameters 365
_refine_ls_number_reflns 4662
_refine_ls_number_restraints 0
_refine_ls_restrained_S_all 0.812
_refine_ls_R_factor_all 0.0758
_refine_ls_R_factor_gt 0.0354
_refine_ls_shift/su_max 0.010
_refine_ls_shift/su_mean 0.000
_refine_ls_structure_factor_coef Fsqd
_refine_ls_weighting_details 'calc w = 1/[\s^2^(Fo^2^)+(0.0358P)^2^] where P = (Fo^2^+2Fc^2^)/3'
_refine_ls_weighting_scheme calc
_refine_ls_wR_factor_gt 0.0680
_refine_ls_wR_factor_ref 0.0756
_reflns_number_gt 2653
_reflns_number_total 4662
_reflns_threshold_expression I>2\s(I)
_cod_data_source_file bt6532.cif
_cod_data_source_block I
_cod_original_sg_symbol_H-M 'P 21/c'
_cod_database_code 2204434
_cod_database_fobs_code 2204434

loop_
_symmetry_equiv_pos_as_xyz
'x, y, z'
'-x, y+1/2, -z+1/2'
'-x, -y, -z'
'x, -y-1/2, z-1/2'

loop_
_atom_site_label
_atom_site_fract_x
_atom_site_fract_y
_atom_site_fract_z
_atom_site_U_iso_or_equiv
_atom_site_adp_type
_atom_site_calc_flag
_atom_site_refinement_flags
_atom_site_occupancy
_atom_site_type_symbol
C1 0.4724(2) 0.19599(9) 0.6255(2) 0.0460(5) Uani d . 1 C
C2 0.3916(2) 0.23861(10) 0.6339(2) 0.0550(6) Uani d . 1 C
H2 0.3066 0.2400 0.5737 0.066 Uiso calc R 1 H
C3 0.4383(2) 0.27850(10) 0.7316(2) 0.0599(7) Uani d . 1 C
H3 0.3848 0.3074 0.7366 0.072 Uiso calc R 1 H
C4 0.5641(2) 0.27646(10) 0.8231(2) 0.0620(7) Uani d . 1 C
H4 0.5940 0.3040 0.8887 0.074 Uiso calc R 1 H
C5 0.6449(2) 0.23427(11) 0.8179(2) 0.0629(7) Uani d . 1 C
H5 0.7292 0.2327 0.8798 0.075 Uiso calc R 1 H
C6 0.5989(2) 0.19405(9) 0.7188(2) 0.0505(6) Uani d . 1 C
C7 0.5383(2) 0.12156(9) 0.5504(2) 0.0507(6) Uani d . 1 C
C8 0.4602(2) 0.06873(9) 0.3652(2) 0.0520(6) Uani d . 1 C
H8 0.3896 0.0934 0.3369 0.062 Uiso calc R 1 H
C9 0.4651(2) 0.02333(9) 0.2806(2) 0.0463(5) Uani d . 1 C
C10 0.5647(2) -0.01741(10) 0.3210(2) 0.0518(6) Uani d . 1 C
H10 0.6285 -0.0160 0.4045 0.062 Uiso calc R 1 H
C11 0.5698(2) -0.05915(10) 0.2400(2) 0.0550(6) Uani d . 1 C
H11 0.6367 -0.0860 0.2696 0.066 Uiso calc R 1 H
C12 0.4766(2) -0.06244(9) 0.1131(2) 0.0488(6) Uani d . 1 C
C13 0.3771(2) -0.02110(10) 0.0739(2) 0.0526(6) Uani d . 1 C
H13 0.3131 -0.0220 -0.0095 0.063 Uiso calc R 1 H
C14 0.3726(2) 0.02022(10) 0.1554(2) 0.0517(6) Uani d . 1 C
H14 0.3057 0.0470 0.1262 0.062 Uiso calc R 1 H
C15 0.5866(3) -0.14482(12) 0.0714(3) 0.0928(10) Uani d . 1 C
H15A 0.6617 -0.1238 0.0825 0.139 Uiso calc R 1 H
H15B 0.5672 -0.1745 0.0073 0.139 Uiso calc R 1 H
H15C 0.6010 -0.1631 0.1504 0.139 Uiso calc R 1 H
C16 0.3909(3) -0.10423(12) -0.1008(2) 0.0787(8) Uani d . 1 C
H16A 0.3062 -0.1072 -0.1091 0.118 Uiso calc R 1 H
H16B 0.4073 -0.1372 -0.1425 0.118 Uiso calc R 1 H
H16C 0.3991 -0.0683 -0.1394 0.118 Uiso calc R 1 H
C17 0.0819(2) 0.19480(9) 1.1825(2) 0.0454(5) Uani d . 1 C
C18 0.1517(2) 0.23661(10) 1.2742(2) 0.0571(6) Uani d . 1 C
H18 0.2386 0.2409 1.3007 0.068 Uiso calc R 1 H
C19 0.0905(2) 0.27139(10) 1.3249(2) 0.0581(6) Uani d . 1 C
H19 0.1364 0.2996 1.3857 0.070 Uiso calc R 1 H
C20 -0.0375(2) 0.26508(11) 1.2870(2) 0.0651(7) Uani d . 1 C
H20 -0.0771 0.2893 1.3221 0.078 Uiso calc R 1 H
C21 -0.1079(2) 0.22367(11) 1.1982(2) 0.0675(7) Uani d . 1 C
H21 -0.1945 0.2194 1.1733 0.081 Uiso calc R 1 H
C22 -0.0470(2) 0.18833(9) 1.1465(2) 0.0483(6) Uani d . 1 C
C23 0.04248(19) 0.12523(9) 1.03786(19) 0.0432(5) Uani d . 1 C
C24 -0.0235(2) 0.05282(9) 0.88438(19) 0.0463(6) Uani d . 1 C
H24 -0.0993 0.0520 0.8909 0.056 Uiso calc R 1 H
C25 -0.0118(2) 0.01506(9) 0.7927(2) 0.0450(5) Uani d . 1 C
C26 -0.1091(2) -0.02473(9) 0.7219(2) 0.0512(6) Uani d . 1 C
H26 -0.1824 -0.0252 0.7332 0.061 Uiso calc R 1 H
C27 -0.0996(2) -0.06284(10) 0.6369(2) 0.0557(6) Uani d . 1 C
H27 -0.1661 -0.0887 0.5917 0.067 Uiso calc R 1 H
C28 0.0093(2) -0.06354(9) 0.6167(2) 0.0507(6) Uani d . 1 C
C29 0.1044(2) -0.02154(10) 0.6839(2) 0.0539(6) Uani d . 1 C
H29 0.1759 -0.0192 0.6698 0.065 Uiso calc R 1 H
C30 0.0934(2) 0.01561(10) 0.7690(2) 0.0514(6) Uani d . 1 C
H30 0.1586 0.0423 0.8128 0.062 Uiso calc R 1 H
C31 -0.0759(3) -0.14438(12) 0.4642(3) 0.0880(9) Uani d . 1 C
H31A -0.0975 -0.1667 0.5210 0.132 Uiso calc R 1 H
H31B -0.0462 -0.1706 0.4194 0.132 Uiso calc R 1 H
H31C -0.1497 -0.1236 0.4043 0.132 Uiso calc R 1 H
C32 0.1363(3) -0.10326(13) 0.5171(3) 0.0854(9) Uani d . 1 C
H32A 0.1466 -0.0655 0.4861 0.128 Uiso calc R 1 H
H32B 0.1281 -0.1331 0.4561 0.128 Uiso calc R 1 H
H32C 0.2093 -0.1116 0.5964 0.128 Uiso calc R 1 H
N1 0.43897(17) 0.15387(8) 0.52883(16) 0.0515(5) Uani d . 1 N
N2 0.54966(18) 0.07569(8) 0.47674(18) 0.0548(5) Uani d . 1 N
N3 0.4816(2) -0.10437(9) 0.03266(19) 0.0663(6) Uani d . 1 N
N4 0.13106(16) 0.15870(8) 1.11979(16) 0.0483(5) Uani d . 1 N
N5 0.06540(16) 0.08792(7) 0.95841(16) 0.0479(5) Uani d . 1 N
N6 0.0227(2) -0.10267(9) 0.53628(19) 0.0658(6) Uani d . 1 N
S1 0.67699(6) 0.13715(3) 0.68563(6) 0.0630(2) Uani d . 1 S
S2 -0.10981(5) 0.13386(3) 1.03141(6) 0.05742(18) Uani d . 1 S

loop_
_atom_site_aniso_label
_atom_site_aniso_U_11
_atom_site_aniso_U_22
_atom_site_aniso_U_33
_atom_site_aniso_U_12
_atom_site_aniso_U_13
_atom_site_aniso_U_23
C1 0.0487(13) 0.0424(12) 0.0506(13) -0.0022(10) 0.0256(12) 0.0060(10)
C2 0.0467(13) 0.0526(14) 0.0637(15) 0.0032(11) 0.0231(12) 0.0083(12)
C3 0.0610(16) 0.0484(14) 0.0845(18) 0.0071(12) 0.0452(15) 0.0018(13)
C4 0.0636(16) 0.0546(15) 0.0717(16) -0.0034(12) 0.0341(15) -0.0164(13)
C5 0.0509(14) 0.0655(16) 0.0654(16) 0.0031(12) 0.0203(13) -0.0145(13)
C6 0.0492(14) 0.0493(13) 0.0573(14) 0.0036(10) 0.0279(12) -0.0041(11)
C7 0.0630(15) 0.0432(13) 0.0559(14) 0.0029(11) 0.0357(13) 0.0030(11)
C8 0.0491(14) 0.0489(14) 0.0625(16) -0.0067(11) 0.0293(13) 0.0040(12)
C9 0.0523(14) 0.0415(12) 0.0537(14) -0.0047(10) 0.0314(12) -0.0001(11)
C10 0.0558(14) 0.0533(14) 0.0453(13) -0.0041(11) 0.0218(12) 0.0012(11)
C11 0.0588(15) 0.0512(14) 0.0560(15) 0.0097(11) 0.0268(13) 0.0071(12)
C12 0.0604(14) 0.0431(12) 0.0494(14) -0.0038(11) 0.0305(12) -0.0007(10)
C13 0.0525(14) 0.0572(14) 0.0457(13) -0.0036(11) 0.0200(11) 0.0003(11)
C14 0.0493(14) 0.0473(13) 0.0599(15) 0.0010(10) 0.0260(13) 0.0020(11)
C15 0.131(3) 0.0687(19) 0.086(2) 0.0313(18) 0.055(2) -0.0046(16)
C16 0.0820(19) 0.094(2) 0.0683(18) -0.0216(15) 0.0414(17) -0.0292(15)
C17 0.0462(13) 0.0453(13) 0.0480(13) 0.0004(10) 0.0242(11) 0.0015(11)
C18 0.0486(13) 0.0648(15) 0.0591(15) -0.0079(12) 0.0255(13) -0.0110(12)
C19 0.0568(15) 0.0603(16) 0.0546(14) -0.0018(12) 0.0228(13) -0.0110(12)
C20 0.0605(16) 0.0693(17) 0.0662(16) 0.0065(13) 0.0292(14) -0.0169(14)
C21 0.0454(14) 0.0808(19) 0.0787(18) 0.0004(13) 0.0301(14) -0.0185(15)
C22 0.0450(13) 0.0487(13) 0.0517(13) 0.0009(10) 0.0223(12) -0.0027(11)
C23 0.0439(12) 0.0437(13) 0.0425(12) 0.0043(10) 0.0199(11) 0.0060(10)
C24 0.0465(13) 0.0460(13) 0.0485(13) 0.0032(10) 0.0233(12) 0.0059(11)
C25 0.0434(13) 0.0447(12) 0.0450(12) 0.0029(10) 0.0184(11) 0.0035(10)
C26 0.0460(13) 0.0553(14) 0.0559(14) -0.0038(11) 0.0262(12) -0.0020(12)
C27 0.0563(15) 0.0541(15) 0.0520(14) -0.0057(11) 0.0204(13) -0.0028(12)
C28 0.0620(16) 0.0455(13) 0.0442(13) 0.0081(11) 0.0236(13) 0.0048(10)
C29 0.0501(14) 0.0605(15) 0.0584(14) 0.0024(12) 0.0309(12) 0.0016(13)
C30 0.0488(14) 0.0524(14) 0.0529(14) -0.0048(11) 0.0228(12) -0.0001(11)
C31 0.108(2) 0.0735(19) 0.0775(18) -0.0069(17) 0.0374(18) -0.0232(16)
C32 0.097(2) 0.095(2) 0.0753(19) 0.0201(17) 0.0482(18) -0.0087(16)
N1 0.0577(12) 0.0502(11) 0.0464(10) -0.0075(9) 0.0234(10) 0.0015(9)
N2 0.0554(12) 0.0559(12) 0.0551(12) -0.0029(9) 0.0268(11) -0.0015(10)
N3 0.0895(16) 0.0579(13) 0.0548(13) 0.0060(11) 0.0355(12) -0.0052(10)
N4 0.0437(10) 0.0525(11) 0.0500(11) -0.0027(9) 0.0222(10) -0.0045(9)
N5 0.0481(11) 0.0474(11) 0.0493(11) 0.0023(8) 0.0231(10) -0.0015(9)
N6 0.0818(16) 0.0580(13) 0.0648(14) 0.0026(11) 0.0393(13) -0.0084(11)
S1 0.0540(4) 0.0626(4) 0.0689(4) 0.0076(3) 0.0246(3) -0.0144(3)
S2 0.0435(3) 0.0624(4) 0.0661(4) -0.0047(3) 0.0245(3) -0.0146(3)

loop_
_atom_type_symbol
_atom_type_description
_atom_type_scat_dispersion_real
_atom_type_scat_dispersion_imag
_atom_type_scat_source
C C 0.0033 0.0016 'International Tables Vol C Tables 4.2.6.8 and 6.1.1.4'
H H 0.0000 0.0000 'International Tables Vol C Tables 4.2.6.8 and 6.1.1.4'
N N 0.0061 0.0033 'International Tables Vol C Tables 4.2.6.8 and 6.1.1.4'
S S 0.1246 0.1234 'International Tables Vol C Tables 4.2.6.8 and 6.1.1.4'

loop_
_geom_angle_atom_site_label_1
_geom_angle_atom_site_label_2
_geom_angle_atom_site_label_3
_geom_angle
_geom_angle_publ_flag
C2 C1 C6 119.2(2) ?
C2 C1 N1 125.6(2) ?
C6 C1 N1 115.2(2) ?
C3 C2 C1 119.4(2) ?
C3 C2 H2 120.3 ?
C1 C2 H2 120.3 ?
C2 C3 C4 121.0(2) ?
C2 C3 H3 119.5 ?
C4 C3 H3 119.5 ?
C5 C4 C3 120.6(2) ?
C5 C4 H4 119.7 ?
C3 C4 H4 119.7 ?
C4 C5 C6 118.8(2) ?
C4 C5 H5 120.6 ?
C6 C5 H5 120.6 ?
C5 C6 C1 121.0(2) ?
C5 C6 S1 129.54(17) ?
C1 C6 S1 109.48(16) ?
N1 C7 N2 128.7(2) yes
N1 C7 S1 117.18(17) ?
N2 C7 S1 114.13(17) yes
N2 C8 C9 121.8(2) ?
N2 C8 H8 119.1 ?
C9 C8 H8 119.1 ?
C14 C9 C10 117.7(2) ?
C14 C9 C8 120.7(2) ?
C10 C9 C8 121.5(2) ?
C11 C10 C9 121.1(2) ?
C11 C10 H10 119.5 ?
C9 C10 H10 119.5 ?
C10 C11 C12 121.4(2) ?
C10 C11 H11 119.3 ?
C12 C11 H11 119.3 ?
N3 C12 C11 121.3(2) ?
N3 C12 C13 121.9(2) ?
C11 C12 C13 116.8(2) ?
C14 C13 C12 121.4(2) ?
C14 C13 H13 119.3 ?
C12 C13 H13 119.3 ?
C13 C14 C9 121.6(2) ?
C13 C14 H14 119.2 ?
C9 C14 H14 119.2 ?
N3 C15 H15A 109.5 ?
N3 C15 H15B 109.5 ?
H15A C15 H15B 109.5 ?
N3 C15 H15C 109.5 ?
H15A C15 H15C 109.5 ?
H15B C15 H15C 109.5 ?
N3 C16 H16A 109.5 ?
N3 C16 H16B 109.5 ?
H16A C16 H16B 109.5 ?
N3 C16 H16C 109.5 ?
H16A C16 H16C 109.5 ?
H16B C16 H16C 109.5 ?
C22 C17 N4 115.82(19) ?
C22 C17 C18 119.4(2) ?
N4 C17 C18 124.8(2) ?
C19 C18 C17 119.1(2) ?
C19 C18 H18 120.5 ?
C17 C18 H18 120.5 ?
C20 C19 C18 120.9(2) ?
C20 C19 H19 119.5 ?
C18 C19 H19 119.5 ?
C21 C20 C19 121.1(2) ?
C21 C20 H20 119.4 ?
C19 C20 H20 119.4 ?
C20 C21 C22 118.4(2) ?
C20 C21 H21 120.8 ?
C22 C21 H21 120.8 ?
C17 C22 C21 121.1(2) ?
C17 C22 S2 109.68(17) ?
C21 C22 S2 129.23(18) ?
N4 C23 N5 121.8(2) yes
N4 C23 S2 115.19(16) ?
N5 C23 S2 122.99(16) yes
N5 C24 C25 123.6(2) ?
N5 C24 H24 118.2 ?
C25 C24 H24 118.2 ?
C30 C25 C26 116.9(2) ?
C30 C25 C24 123.0(2) ?
C26 C25 C24 120.2(2) ?
C27 C26 C25 121.9(2) ?
C27 C26 H26 119.1 ?
C25 C26 H26 119.1 ?
C26 C27 C28 121.0(2) ?
C26 C27 H27 119.5 ?
C28 C27 H27 119.5 ?
N6 C28 C27 121.8(2) ?
N6 C28 C29 121.3(2) ?
C27 C28 C29 116.8(2) ?
C30 C29 C28 121.1(2) ?
C30 C29 H29 119.4 ?
C28 C29 H29 119.4 ?
C29 C30 C25 122.2(2) ?
C29 C30 H30 118.9 ?
C25 C30 H30 118.9 ?
N6 C31 H31A 109.5 ?
N6 C31 H31B 109.5 ?
H31A C31 H31B 109.5 ?
N6 C31 H31C 109.5 ?
H31A C31 H31C 109.5 ?
H31B C31 H31C 109.5 ?
N6 C32 H32A 109.5 ?
N6 C32 H32B 109.5 ?
H32A C32 H32B 109.5 ?
N6 C32 H32C 109.5 ?
H32A C32 H32C 109.5 ?
H32B C32 H32C 109.5 ?
C7 N1 C1 109.08(18) ?
C8 N2 C7 117.8(2) yes
C12 N3 C15 121.7(2) ?
C12 N3 C16 120.7(2) ?
C15 N3 C16 116.9(2) ?
C23 N4 C17 110.53(18) ?
C24 N5 C23 119.38(19) yes
C28 N6 C31 121.5(2) ?
C28 N6 C32 121.3(2) ?
C31 N6 C32 117.2(2) ?
C7 S1 C6 89.02(11) yes
C22 S2 C23 88.76(11) yes

loop_
_geom_bond_atom_site_label_1
_geom_bond_atom_site_label_2
_geom_bond_distance
_geom_bond_publ_flag
C1 C2 1.390(3) ?
C1 C6 1.397(3) ?
C1 N1 1.400(3) yes
C2 C3 1.369(3) ?
C2 H2 0.9300 ?
C3 C4 1.384(3) ?
C3 H3 0.9300 ?
C4 C5 1.371(3) ?
C4 H4 0.9300 ?
C5 C6 1.384(3) ?
C5 H5 0.9300 ?
C6 S1 1.729(2) yes
C7 N1 1.305(3) yes
C7 N2 1.399(3) yes
C7 S1 1.726(2) yes
C8 N2 1.269(2) yes
C8 C9 1.452(3) yes
C8 H8 0.9300 ?
C9 C14 1.384(3) ?
C9 C10 1.398(3) ?
C10 C11 1.365(3) ?
C10 H10 0.9300 ?
C11 C12 1.401(3) ?
C11 H11 0.9300 ?
C12 N3 1.362(3) ?
C12 C13 1.406(3) ?
C13 C14 1.359(3) ?
C13 H13 0.9300 ?
C14 H14 0.9300 ?
C15 N3 1.439(3) ?
C15 H15A 0.9600 ?
C15 H15B 0.9600 ?
C15 H15C 0.9600 ?
C16 N3 1.448(3) ?
C16 H16A 0.9600 ?
C16 H16B 0.9600 ?
C16 H16C 0.9600 ?
C17 C22 1.387(3) ?
C17 N4 1.391(3) yes
C17 C18 1.393(3) ?
C18 C19 1.374(3) ?
C18 H18 0.9300 ?
C19 C20 1.373(3) ?
C19 H19 0.9300 ?
C20 C21 1.371(3) ?
C20 H20 0.9300 ?
C21 C22 1.387(3) ?
C21 H21 0.9300 ?
C22 S2 1.733(2) yes
C23 N4 1.299(2) yes
C23 N5 1.376(3) yes
C23 S2 1.771(2) yes
C24 N5 1.291(2) yes
C24 C25 1.432(3) yes
C24 H24 0.9300 ?
C25 C30 1.387(3) ?
C25 C26 1.401(3) ?
C26 C27 1.365(3) ?
C26 H26 0.9300 ?
C27 C28 1.405(3) ?
C27 H27 0.9300 ?
C28 N6 1.358(3) ?
C28 C29 1.411(3) ?
C29 C30 1.360(3) ?
C29 H29 0.9300 ?
C30 H30 0.9300 ?
C31 N6 1.441(3) ?
C31 H31A 0.9600 ?
C31 H31B 0.9600 ?
C31 H31C 0.9600 ?
C32 N6 1.454(3) ?
C32 H32A 0.9600 ?
C32 H32B 0.9600 ?
C32 H32C 0.9600 ?

loop_
_geom_hbond_atom_site_label_D
_geom_hbond_atom_site_label_H
_geom_hbond_atom_site_label_A
_geom_hbond_distance_DH
_geom_hbond_distance_HA
_geom_hbond_distance_DA
_geom_hbond_angle_DHA
C8 H8 N1 0.93 2.48 2.818(3) 102
C24 H24 S2 0.93 2.53 3.000(2) 112

loop_
_geom_torsion_atom_site_label_1
_geom_torsion_atom_site_label_2
_geom_torsion_atom_site_label_3
_geom_torsion_atom_site_label_4
_geom_torsion
_geom_torsion_publ_flag
C6 C1 C2 C3 1.4(3) ?
N1 C1 C2 C3 -177.7(2) ?
C1 C2 C3 C4 -1.0(4) ?
C2 C3 C4 C5 0.0(4) ?
C3 C4 C5 C6 0.6(4) ?
C4 C5 C6 C1 -0.2(4) ?
C4 C5 C6 S1 179.1(2) ?
C2 C1 C6 C5 -0.8(3) ?
N1 C1 C6 C5 178.3(2) ?
C2 C1 C6 S1 179.80(18) ?
N1 C1 C6 S1 -1.0(2) ?
N2 C8 C9 C14 -173.6(2) ?
N2 C8 C9 C10 4.3(3) ?
C14 C9 C10 C11 -0.6(3) ?
C8 C9 C10 C11 -178.6(2) ?
C9 C10 C11 C12 0.7(4) ?
C10 C11 C12 N3 -179.6(2) ?
C10 C11 C12 C13 -0.6(3) ?
N3 C12 C13 C14 179.4(2) ?
C11 C12 C13 C14 0.4(3) ?
C12 C13 C14 C9 -0.3(4) ?
C10 C9 C14 C13 0.4(3) ?
C8 C9 C14 C13 178.4(2) ?
C22 C17 C18 C19 -1.4(3) ?
N4 C17 C18 C19 177.1(2) ?
C17 C18 C19 C20 0.5(4) ?
C18 C19 C20 C21 0.5(4) ?
C19 C20 C21 C22 -0.5(4) ?
N4 C17 C22 C21 -177.2(2) ?
C18 C17 C22 C21 1.4(3) ?
N4 C17 C22 S2 1.2(2) ?
C18 C17 C22 S2 179.76(17) ?
C20 C21 C22 C17 -0.5(4) ?
C20 C21 C22 S2 -178.5(2) ?
N5 C24 C25 C30 -4.5(3) ?
N5 C24 C25 C26 175.60(19) ?
C30 C25 C26 C27 2.4(3) ?
C24 C25 C26 C27 -177.70(19) ?
C25 C26 C27 C28 -0.1(3) ?
C26 C27 C28 N6 177.3(2) ?
C26 C27 C28 C29 -2.7(3) ?
N6 C28 C29 C30 -176.7(2) ?
C27 C28 C29 C30 3.3(3) ?
C28 C29 C30 C25 -1.1(3) ?
C26 C25 C30 C29 -1.7(3) ?
C24 C25 C30 C29 178.3(2) ?
N2 C7 N1 C1 -177.8(2) ?
S1 C7 N1 C1 0.8(3) ?
C2 C1 N1 C7 179.3(2) ?
C6 C1 N1 C7 0.2(3) ?
C9 C8 N2 C7 178.4(2) yes
N1 C7 N2 C8 11.5(4) yes
S1 C7 N2 C8 -167.18(16) yes
C11 C12 N3 C15 -4.0(4) ?
C13 C12 N3 C15 177.0(2) ?
C11 C12 N3 C16 -174.7(2) ?
C13 C12 N3 C16 6.3(4) ?
N5 C23 N4 C17 176.17(18) ?
S2 C23 N4 C17 -1.0(2) ?
C22 C17 N4 C23 -0.1(3) ?
C18 C17 N4 C23 -178.6(2) ?
C25 C24 N5 C23 175.93(18) yes
N4 C23 N5 C24 175.59(19) yes
S2 C23 N5 C24 -7.5(3) yes
C27 C28 N6 C31 2.0(3) ?
C29 C28 N6 C31 -177.9(2) ?
C27 C28 N6 C32 -179.5(2) ?
C29 C28 N6 C32 0.6(3) ?
N1 C7 S1 C6 -1.2(2) ?
N2 C7 S1 C6 177.59(18) ?
C5 C6 S1 C7 -178.1(2) ?
C1 C6 S1 C7 1.18(18) ?
C17 C22 S2 C23 -1.37(17) ?
C21 C22 S2 C23 176.8(2) ?
N4 C23 S2 C22 1.43(17) ?
N5 C23 S2 C22 -175.71(18) ?

loop_
_cod_related_entry_id
_cod_related_entry_database
_cod_related_entry_code
1 ChemSpider 7889985
